data_7021329
loop_
_publ_author_name
'Heider, Silvio'
'Petzold, Holm'
'Chastanet, Guillaume'
'Schlamp, Stephan'
'R\"uffer, Tobias'
'Weber, Birgit'
'L\'etard, Jean-Fran\,cois'

_publ_section_title
;
 Biphenyl bridged hexadentate N6-ligands - a rigid ligand backbone for
 Fe(ii) spin crossover complexes.
;
_journal_issue 24
_journal_name_full 'Dalton transactions (Cambridge, England : 2003)'
_journal_page_first 8575
_journal_page_last 8584
_journal_paper_doi 10.1039/c2dt32451b
_journal_volume 42
_journal_year 2013
_chemical_formula_moiety 'C30 H26 N8 Zn, 2(B F4)'
_chemical_formula_sum 'C30 H26 B2 F8 N8 Zn'
_chemical_formula_weight 737.58
_chemical_name_systematic
;
?
;
_space_group_IT_number 14
_symmetry_cell_setting monoclinic
_symmetry_space_group_name_Hall '-P 2yn'
_symmetry_space_group_name_H-M 'P 1 21/n 1'
_atom_sites_solution_hydrogens geom
_atom_sites_solution_primary direct
_atom_sites_solution_secondary difmap
_audit_creation_method SHELXL-97
_cell_angle_alpha 90.00
_cell_angle_beta 100.953(2)
_cell_angle_gamma 90.00
_cell_formula_units_Z 8
_cell_length_a 20.6854(5)
_cell_length_b 12.8812(2)
_cell_length_c 23.2003(5)
_cell_measurement_reflns_used 7533
_cell_measurement_temperature 100
_cell_measurement_theta_max 28.0702
_cell_measurement_theta_min 2.9244
_cell_volume 6069.2(2)
_computing_cell_refinement
;
CrysAlisPro, Agilent Technologies,
Version 1.171.35.19 (release 27-10-2011 CrysAlis171 .NET)
(compiled Oct 27 2011,15:02:11)
;
_computing_data_collection
;
CrysAlisPro, Agilent Technologies,
Version 1.171.35.19 (release 27-10-2011 CrysAlis171 .NET)
(compiled Oct 27 2011,15:02:11)
;
_computing_data_reduction
;
CrysAlisPro, Agilent Technologies,
Version 1.171.35.19 (release 27-10-2011 CrysAlis171 .NET)
(compiled Oct 27 2011,15:02:11)
;
_computing_structure_refinement 'SHELXL-97 (Sheldrick, 1997)'
_computing_structure_solution 'SHELXS-97 (Sheldrick, 1997)'
_diffrn_ambient_temperature 100
_diffrn_measured_fraction_theta_full 0.997
_diffrn_measured_fraction_theta_max 0.997
_diffrn_measurement_device_type 'oxford gemini s'
_diffrn_measurement_method '\w scans'
_diffrn_radiation_monochromator graphite
_diffrn_radiation_source 'fine-focus sealed tube'
_diffrn_radiation_type MoK\a
_diffrn_radiation_wavelength 0.71073
_diffrn_reflns_av_R_equivalents 0.0354
_diffrn_reflns_av_sigmaI/netI 0.0502
_diffrn_reflns_limit_h_max 24
_diffrn_reflns_limit_h_min -24
_diffrn_reflns_limit_k_max 15
_diffrn_reflns_limit_k_min -14
_diffrn_reflns_limit_l_max 18
_diffrn_reflns_limit_l_min -27
_diffrn_reflns_number 25179
_diffrn_reflns_theta_full 25.00
_diffrn_reflns_theta_max 25.00
_diffrn_reflns_theta_min 2.93
_diffrn_standards_decay_% 0
_diffrn_standards_interval_count 50
_diffrn_standards_interval_time 5
_diffrn_standards_number 2
_exptl_absorpt_coefficient_mu 0.897
_exptl_absorpt_correction_T_max 1.00000
_exptl_absorpt_correction_T_min 0.88638
_exptl_absorpt_correction_type multi-scan
_exptl_absorpt_process_details
;
CrysAlisPro, Agilent Technologies,
Version 1.171.35.19 (release 27-10-2011 CrysAlis171 .NET)
(compiled Oct 27 2011,15:02:11)
Empirical absorption correction using spherical harmonics,
implemented in SCALE3 ABSPACK scaling algorithm.
;
_exptl_crystal_colour colorless
_exptl_crystal_density_diffrn 1.614
_exptl_crystal_density_method 'not measured'
_exptl_crystal_description block
_exptl_crystal_F_000 2992
_exptl_crystal_size_max 0.32
_exptl_crystal_size_mid 0.32
_exptl_crystal_size_min 0.18
_refine_diff_density_max 0.538
_refine_diff_density_min -0.321
_refine_diff_density_rms 0.063
_refine_ls_extinction_method none
_refine_ls_goodness_of_fit_ref 1.021
_refine_ls_hydrogen_treatment mixed
_refine_ls_matrix_type full
_refine_ls_number_parameters 899
_refine_ls_number_reflns 10665
_refine_ls_number_restraints 4
_refine_ls_restrained_S_all 1.021
_refine_ls_R_factor_all 0.0625
_refine_ls_R_factor_gt 0.0412
_refine_ls_shift/su_max 0.013
_refine_ls_shift/su_mean 0.000
_refine_ls_structure_factor_coef Fsqd
_refine_ls_weighting_details 'calc w=1/[\s^2^(Fo^2^)+(0.0434P)^2^+0.6856P] where P=(Fo^2^+2Fc^2^)/3'
_refine_ls_weighting_scheme calc
_refine_ls_wR_factor_gt 0.0880
_refine_ls_wR_factor_ref 0.0947
_reflns_number_gt 8172
_reflns_number_total 10665
_reflns_threshold_expression >2sigma(I)
_cod_data_source_file c2dt32451b.txt
_cod_data_source_block sh264
_cod_depositor_comments
;
The following automatic conversions were performed:

'_symmetry_cell_setting' value 'MONOCLINIC' changed to 'monoclinic'
according to /home/saulius/struct/CIF-dictionaries/cif_core.dic
dictionary named 'cif_core.dic' version 2.4.2 from 2011-04-26.

Automatic conversion script
Id: cif_fix_values 1891 2012-01-12 08:04:46Z andrius 
;
_cod_original_sg_symbol_H-M P2(1)/n
_cod_database_code 7021329

loop_
_symmetry_equiv_pos_as_xyz
'x, y, z'
'-x+1/2, y+1/2, -z+1/2'
'-x, -y, -z'
'x-1/2, -y-1/2, z-1/2'

loop_
_atom_site_label
_atom_site_type_symbol
_atom_site_fract_x
_atom_site_fract_y
_atom_site_fract_z
_atom_site_U_iso_or_equiv
_atom_site_adp_type
_atom_site_occupancy
_atom_site_symmetry_multiplicity
_atom_site_calc_flag
_atom_site_refinement_flags
C21 C 1.03733(15) 0.0074(2) 0.09480(13) 0.0285(7) Uani 1 1 d .
H1 H 1.0102 -0.0087 0.0591 0.034 Uiso 1 1 calc R
C20 C 1.09461(16) -0.0474(2) 0.11910(15) 0.0377(8) Uani 1 1 d .
H2 H 1.1121 -0.1049 0.1033 0.045 Uiso 1 1 calc R
C19 C 1.11926(15) 0.0010(2) 0.17055(15) 0.0335(8) Uani 1 1 d .
H3 H 1.1572 -0.0172 0.1970 0.040 Uiso 1 1 calc R
C18 C 1.07747(13) 0.14990(19) 0.22329(12) 0.0214(6) Uani 1 1 d .
C17 C 1.12256(14) 0.1454(2) 0.27566(13) 0.0277(7) Uani 1 1 d .
H5 H 1.1563 0.0965 0.2819 0.033 Uiso 1 1 calc R
C16 C 1.11510(15) 0.2168(2) 0.31807(13) 0.0320(8) Uani 1 1 d .
H6 H 1.1440 0.2162 0.3540 0.038 Uiso 1 1 calc R
C15 C 1.06497(14) 0.2896(2) 0.30770(12) 0.0260(7) Uani 1 1 d .
H7 H 1.0596 0.3372 0.3365 0.031 Uiso 1 1 calc R
C14 C 1.02297(14) 0.28996(19) 0.25353(12) 0.0222(6) Uani 1 1 d .
C13 C 0.96917(14) 0.36887(19) 0.23643(12) 0.0235(6) Uani 1 1 d .
H9A H 0.9451 0.3765 0.2682 0.028 Uiso 1 1 calc R
H9B H 0.9887 0.4355 0.2304 0.028 Uiso 1 1 calc R
C6 C 0.89284(13) 0.42219(19) 0.14486(12) 0.0193(6) Uani 1 1 d .
C5 C 0.82464(13) 0.4310(2) 0.13447(13) 0.0257(7) Uani 1 1 d .
H11 H 0.7999 0.3854 0.1526 0.031 Uiso 1 1 calc R
C4 C 0.79341(14) 0.5075(2) 0.09721(13) 0.0282(7) Uani 1 1 d .
H12 H 0.7477 0.5121 0.0897 0.034 Uiso 1 1 calc R
C3 C 0.82988(14) 0.5770(2) 0.07124(13) 0.0266(7) Uani 1 1 d .
H13 H 0.8090 0.6290 0.0467 0.032 Uiso 1 1 calc R
C2 C 0.89780(13) 0.5684(2) 0.08214(12) 0.0235(6) Uani 1 1 d .
H14 H 0.9223 0.6159 0.0650 0.028 Uiso 1 1 calc R
C1 C 0.93053(13) 0.49058(18) 0.11801(12) 0.0198(6) Uani 1 1 d .
C7 C 1.00439(13) 0.48852(19) 0.12838(12) 0.0208(6) Uani 1 1 d .
C8 C 1.03858(14) 0.5736(2) 0.15730(12) 0.0235(6) Uani 1 1 d .
H17 H 1.0149 0.6298 0.1675 0.028 Uiso 1 1 calc R
C9 C 1.10673(14) 0.5759(2) 0.17108(12) 0.0268(7) Uani 1 1 d .
H18 H 1.1284 0.6333 0.1899 0.032 Uiso 1 1 calc R
C10 C 1.14219(14) 0.4920(2) 0.15661(13) 0.0295(7) Uani 1 1 d .
H19 H 1.1878 0.4914 0.1675 0.035 Uiso 1 1 calc R
C11 C 1.11010(14) 0.4096(2) 0.12623(12) 0.0251(7) Uani 1 1 d .
H20 H 1.1345 0.3546 0.1156 0.030 Uiso 1 1 calc R
C12 C 1.04189(13) 0.40701(19) 0.11113(12) 0.0201(6) Uani 1 1 d .
C22 C 0.96750(14) 0.3452(2) 0.02129(12) 0.0251(7) Uani 1 1 d .
H22A H 0.9910 0.3292 -0.0100 0.030 Uiso 1 1 calc R
H22B H 0.9585 0.4191 0.0200 0.030 Uiso 1 1 calc R
C23 C 0.90361(14) 0.28730(19) 0.01079(12) 0.0222(6) Uani 1 1 d .
C24 C 0.85748(14) 0.2962(2) -0.04085(12) 0.0269(7) Uani 1 1 d .
H24 H 0.8657 0.3388 -0.0710 0.032 Uiso 1 1 calc R
C25 C 0.79950(15) 0.2415(2) -0.04714(13) 0.0303(7) Uani 1 1 d .
H25 H 0.7685 0.2471 -0.0817 0.036 Uiso 1 1 calc R
C26 C 0.78689(14) 0.1780(2) -0.00210(12) 0.0258(7) Uani 1 1 d .
H26 H 0.7477 0.1410 -0.0053 0.031 Uiso 1 1 calc R
C27 C 0.83604(13) 0.17253(19) 0.04801(12) 0.0204(6) Uani 1 1 d .
C28 C 0.78071(14) 0.0485(2) 0.10635(13) 0.0259(7) Uani 1 1 d .
H28 H 0.7410 0.0369 0.0808 0.031 Uiso 1 1 calc R
C29 C 0.80037(14) 0.0045(2) 0.16013(13) 0.0261(7) Uani 1 1 d .
H29 H 0.7773 -0.0432 0.1786 0.031 Uiso 1 1 calc R
C30 C 0.86225(14) 0.04579(19) 0.18160(12) 0.0229(6) Uani 1 1 d .
H30 H 0.8875 0.0294 0.2180 0.027 Uiso 1 1 calc R
C60 C 0.94398(13) -0.49722(19) 0.39137(12) 0.0233(6) Uani 1 1 d .
H31 H 0.9658 -0.5258 0.4265 0.028 Uiso 1 1 calc R
C59 C 0.88309(13) -0.5325(2) 0.35985(13) 0.0247(7) Uani 1 1 d .
H32 H 0.8579 -0.5871 0.3698 0.030 Uiso 1 1 calc R
C58 C 0.86885(13) -0.47009(19) 0.31179(12) 0.0213(6) Uani 1 1 d .
H33 H 0.8316 -0.4736 0.2823 0.026 Uiso 1 1 calc R
C57 C 0.93063(13) -0.32344(18) 0.27541(12) 0.0174(6) Uani 1 1 d .
C56 C 0.88895(13) -0.3069(2) 0.22196(12) 0.0221(6) Uani 1 1 d .
H35 H 0.8516 -0.3474 0.2098 0.027 Uiso 1 1 calc R
C55 C 0.90567(14) -0.22732(19) 0.18768(12) 0.0236(6) Uani 1 1 d .
H36 H 0.8792 -0.2132 0.1515 0.028 Uiso 1 1 calc R
C54 C 0.96152(13) -0.16855(19) 0.20684(12) 0.0220(6) Uani 1 1 d .
H37 H 0.9731 -0.1157 0.1835 0.026 Uiso 1 1 calc R
C53 C 0.99988(13) -0.18935(18) 0.26112(12) 0.0181(6) Uani 1 1 d .
C52 C 1.05937(13) -0.12603(19) 0.28617(12) 0.0228(6) Uani 1 1 d .
H39A H 1.0886 -0.1239 0.2581 0.027 Uiso 1 1 calc R
H39B H 1.0457 -0.0554 0.2921 0.027 Uiso 1 1 calc R
C42 C 1.12297(13) -0.08997(18) 0.38563(11) 0.0185(6) Uani 1 1 d .
C41 C 1.19088(13) -0.0829(2) 0.40275(12) 0.0234(6) Uani 1 1 d .
H41 H 1.2179 -0.1283 0.3871 0.028 Uiso 1 1 calc R
C40 C 1.21850(14) -0.0085(2) 0.44302(13) 0.0273(7) Uani 1 1 d .
H42 H 1.2640 -0.0039 0.4542 0.033 Uiso 1 1 calc R
C39 C 1.17862(14) 0.0589(2) 0.46660(12) 0.0262(7) Uani 1 1 d .
H43 H 1.1971 0.1092 0.4935 0.031 Uiso 1 1 calc R
C38 C 1.11111(14) 0.05117(19) 0.44988(12) 0.0235(6) Uani 1 1 d .
H44 H 1.0845 0.0972 0.4656 0.028 Uiso 1 1 calc R
C37 C 1.08171(13) -0.02378(19) 0.41002(12) 0.0186(6) Uani 1 1 d .
C31 C 1.00830(13) -0.02607(19) 0.39206(11) 0.0188(6) Uani 1 1 d .
C32 C 0.97763(14) 0.0611(2) 0.36241(12) 0.0234(6) Uani 1 1 d .
H47 H 1.0030 0.1192 0.3582 0.028 Uiso 1 1 calc R
C33 C 0.91077(14) 0.0635(2) 0.33927(12) 0.0245(6) Uani 1 1 d .
H48 H 0.8917 0.1222 0.3197 0.029 Uiso 1 1 calc R
C34 C 0.87272(14) -0.0229(2) 0.34572(12) 0.0249(7) Uani 1 1 d .
H49 H 0.8281 -0.0235 0.3290 0.030 Uiso 1 1 calc R
C35 C 0.90093(13) -0.1079(2) 0.37690(12) 0.0227(6) Uani 1 1 d .
H50 H 0.8749 -0.1649 0.3819 0.027 Uiso 1 1 calc R
C36 C 0.96785(13) -0.10942(19) 0.40096(11) 0.0182(6) Uani 1 1 d .
C43 C 1.03594(12) -0.18491(19) 0.49183(11) 0.0188(6) Uani 1 1 d .
H52A H 1.0127 -0.2112 0.5214 0.023 Uiso 1 1 calc R
H52B H 1.0428 -0.1111 0.4986 0.023 Uiso 1 1 calc R
C44 C 1.10159(13) -0.23760(18) 0.49892(11) 0.0180(6) Uani 1 1 d .
C45 C 1.14995(13) -0.22592(19) 0.54884(12) 0.0212(6) Uani 1 1 d .
H54 H 1.1426 -0.1846 0.5798 0.025 Uiso 1 1 calc R
C46 C 1.20923(14) -0.27695(19) 0.55156(12) 0.0238(7) Uani 1 1 d .
H55 H 1.2420 -0.2702 0.5848 0.029 Uiso 1 1 calc R
C47 C 1.22038(13) -0.33801(19) 0.50529(12) 0.0205(6) Uani 1 1 d .
H56 H 1.2602 -0.3721 0.5064 0.025 Uiso 1 1 calc R
C48 C 1.16933(13) -0.34585(18) 0.45726(12) 0.0185(6) Uani 1 1 d .
C49 C 1.22354(14) -0.46398(19) 0.39522(13) 0.0244(6) Uani 1 1 d .
H58 H 1.2649 -0.4723 0.4189 0.029 Uiso 1 1 calc R
C50 C 1.20161(14) -0.5095(2) 0.34206(13) 0.0266(7) Uani 1 1 d .
H59 H 1.2244 -0.5554 0.3223 0.032 Uiso 1 1 calc R
C51 C 1.13764(14) -0.47257(19) 0.32364(12) 0.0223(6) Uani 1 1 d .
H60 H 1.1107 -0.4905 0.2882 0.027 Uiso 1 1 calc R
B1 B 0.77250(16) 0.2384(2) 0.26018(14) 0.0234(7) Uani 1 1 d .
B2 B 1.10513(17) 0.1471(2) -0.00454(15) 0.0246(7) Uani 1 1 d .
B3 B 1.23123(17) -0.2140(3) 0.25904(15) 0.0268(8) Uani 1 1 d .
B4 B 1.11002(16) -0.6385(2) 0.49174(15) 0.0236(7) Uani 1 1 d .
N4 N 1.02696(11) 0.08472(16) 0.12920(10) 0.0225(5) Uani 1 1 d .
N3 N 1.07823(11) 0.08101(16) 0.17633(10) 0.0227(5) Uani 1 1 d .
N2 N 1.02954(11) 0.21956(15) 0.21253(10) 0.0191(5) Uani 1 1 d .
N1 N 0.92265(11) 0.33880(16) 0.18209(10) 0.0201(5) Uani 1 1 d D
N5 N 1.01019(11) 0.31947(16) 0.07856(10) 0.0211(5) Uani 1 1 d D
N6 N 0.89212(11) 0.22457(15) 0.05391(9) 0.0190(5) Uani 1 1 d .
N7 N 0.82986(11) 0.11254(15) 0.09698(9) 0.0195(5) Uani 1 1 d .
N8 N 0.88086(11) 0.11115(16) 0.14411(10) 0.0211(5) Uani 1 1 d .
N16 N 0.96609(10) -0.41823(15) 0.36446(9) 0.0186(5) Uani 1 1 d .
N15 N 0.91929(10) -0.40166(15) 0.31496(9) 0.0178(5) Uani 1 1 d .
N14 N 0.98448(10) -0.26758(15) 0.29431(9) 0.0178(5) Uani 1 1 d .
N13 N 1.09597(11) -0.16750(16) 0.34261(10) 0.0195(5) Uani 1 1 d D
N9 N 0.99409(11) -0.20088(16) 0.43257(10) 0.0174(5) Uani 1 1 d D
N10 N 1.11146(10) -0.29871(15) 0.45483(9) 0.0172(5) Uani 1 1 d .
N11 N 1.17366(11) -0.40422(15) 0.40708(9) 0.0193(5) Uani 1 1 d .
N12 N 1.11993(11) -0.40924(15) 0.36246(9) 0.0188(5) Uani 1 1 d .
F1 F 0.83827(8) 0.25144(12) 0.25297(7) 0.0334(4) Uani 1 1 d .
F2 F 0.73037(10) 0.26843(17) 0.21047(9) 0.0630(6) Uani 1 1 d .
F3 F 0.76191(8) 0.13355(12) 0.27066(8) 0.0384(5) Uani 1 1 d .
F4 F 0.76310(10) 0.29312(14) 0.30827(9) 0.0536(5) Uani 1 1 d .
F5 F 1.12520(9) 0.04447(12) -0.00079(8) 0.0417(5) Uani 1 1 d .
F6 F 1.12536(9) 0.19238(13) -0.05147(8) 0.0457(5) Uani 1 1 d .
F7 F 1.13318(9) 0.19827(15) 0.04689(8) 0.0532(6) Uani 1 1 d .
F8 F 1.03737(8) 0.15476(13) -0.00980(8) 0.0406(5) Uani 1 1 d .
F9 F 1.22053(8) -0.10805(11) 0.26781(7) 0.0366(4) Uani 1 1 d .
F10 F 1.18038(9) -0.26877(12) 0.27681(9) 0.0450(5) Uani 1 1 d .
F11 F 1.29002(10) -0.24316(16) 0.29212(9) 0.0627(6) Uani 1 1 d .
F12 F 1.22933(9) -0.23289(14) 0.19990(8) 0.0467(5) Uani 1 1 d .
F13 F 1.04291(8) -0.62199(13) 0.48797(9) 0.0442(5) Uani 1 1 d .
F14 F 1.13010(8) -0.70985(12) 0.53665(8) 0.0360(4) Uani 1 1 d .
F15 F 1.12320(10) -0.67725(15) 0.44018(8) 0.0554(6) Uani 1 1 d .
F16 F 1.14388(8) -0.54639(11) 0.50506(8) 0.0349(4) Uani 1 1 d .
Zn1 Zn 0.961130(15) 0.21163(2) 0.132544(13) 0.01816(9) Uani 1 1 d .
Zn2 Zn 1.043272(15) -0.30387(2) 0.375957(13) 0.01726(9) Uani 1 1 d .
H9N H 0.9619(10) -0.2401(17) 0.4386(11) 0.016(7) Uiso 1 1 d D
H5N H 1.0410(11) 0.2755(17) 0.0723(12) 0.021(8) Uiso 1 1 d D
H13N H 1.1294(10) -0.2034(17) 0.3335(11) 0.019(8) Uiso 1 1 d D
H1N H 0.8900(11) 0.3010(17) 0.1937(11) 0.022(8) Uiso 1 1 d D

loop_
_atom_site_aniso_label
_atom_site_aniso_U_11
_atom_site_aniso_U_22
_atom_site_aniso_U_33
_atom_site_aniso_U_23
_atom_site_aniso_U_13
_atom_site_aniso_U_12
C21 0.042(2) 0.0203(14) 0.0270(17) -0.0012(13) 0.0167(14) -0.0016(14)
C20 0.052(2) 0.0253(15) 0.045(2) 0.0060(15) 0.0324(17) 0.0095(16)
C19 0.0349(19) 0.0299(15) 0.042(2) 0.0163(15) 0.0227(15) 0.0145(15)
C18 0.0150(15) 0.0218(13) 0.0279(16) 0.0050(12) 0.0053(12) -0.0035(12)
C17 0.0165(16) 0.0325(15) 0.0329(18) 0.0106(14) 0.0021(12) -0.0034(13)
C16 0.0258(17) 0.0411(17) 0.0258(17) 0.0086(15) -0.0035(13) -0.0134(15)
C15 0.0338(18) 0.0264(14) 0.0183(15) -0.0012(12) 0.0062(13) -0.0130(14)
C14 0.0254(16) 0.0206(13) 0.0217(15) 0.0001(12) 0.0070(12) -0.0088(12)
C13 0.0293(17) 0.0209(13) 0.0210(15) -0.0024(12) 0.0071(12) -0.0027(13)
C6 0.0172(15) 0.0183(13) 0.0231(15) -0.0028(12) 0.0058(11) 0.0019(12)
C5 0.0202(16) 0.0262(14) 0.0322(17) -0.0021(13) 0.0088(13) -0.0019(13)
C4 0.0188(16) 0.0346(16) 0.0315(18) -0.0024(14) 0.0058(13) 0.0033(13)
C3 0.0243(17) 0.0257(14) 0.0301(17) 0.0032(13) 0.0055(13) 0.0056(13)
C2 0.0249(17) 0.0212(13) 0.0267(16) 0.0007(12) 0.0104(12) 0.0000(13)
C1 0.0205(15) 0.0163(12) 0.0238(16) -0.0041(12) 0.0072(12) 0.0028(12)
C7 0.0202(16) 0.0225(13) 0.0219(15) 0.0055(12) 0.0090(12) 0.0002(12)
C8 0.0269(17) 0.0205(13) 0.0249(16) 0.0021(12) 0.0097(12) 0.0015(13)
C9 0.0250(17) 0.0298(15) 0.0253(17) 0.0048(13) 0.0045(12) -0.0068(13)
C10 0.0156(16) 0.0382(17) 0.0329(18) 0.0098(14) 0.0004(13) 0.0006(14)
C11 0.0218(16) 0.0256(14) 0.0301(17) 0.0056(13) 0.0105(12) 0.0082(13)
C12 0.0184(15) 0.0219(13) 0.0216(15) 0.0058(12) 0.0078(11) 0.0028(12)
C22 0.0347(18) 0.0241(14) 0.0188(15) 0.0028(12) 0.0108(12) 0.0014(13)
C23 0.0286(17) 0.0213(13) 0.0191(15) -0.0004(12) 0.0105(12) 0.0088(13)
C24 0.0336(18) 0.0295(15) 0.0182(15) 0.0068(13) 0.0067(13) 0.0098(14)
C25 0.0321(19) 0.0355(16) 0.0218(16) -0.0002(13) 0.0010(13) 0.0150(15)
C26 0.0191(16) 0.0298(15) 0.0276(17) -0.0044(13) 0.0019(12) 0.0070(13)
C27 0.0226(16) 0.0190(13) 0.0200(15) -0.0020(12) 0.0051(12) 0.0051(12)
C28 0.0191(16) 0.0269(14) 0.0319(18) -0.0059(13) 0.0053(13) -0.0036(13)
C29 0.0274(17) 0.0212(14) 0.0333(18) -0.0018(13) 0.0148(13) -0.0042(13)
C30 0.0299(17) 0.0190(13) 0.0209(15) 0.0017(12) 0.0077(12) 0.0020(13)
C60 0.0260(17) 0.0211(13) 0.0236(16) 0.0038(12) 0.0070(12) 0.0036(13)
C59 0.0222(16) 0.0193(13) 0.0343(18) 0.0008(13) 0.0094(13) -0.0041(12)
C58 0.0148(15) 0.0221(13) 0.0271(16) -0.0005(12) 0.0039(12) -0.0048(12)
C57 0.0161(15) 0.0169(12) 0.0203(15) -0.0013(11) 0.0063(11) 0.0011(11)
C56 0.0200(15) 0.0257(14) 0.0197(15) -0.0012(12) 0.0016(11) 0.0006(12)
C55 0.0250(16) 0.0269(14) 0.0177(15) -0.0002(12) 0.0011(12) 0.0073(13)
C54 0.0259(17) 0.0209(13) 0.0199(15) 0.0030(12) 0.0064(12) 0.0029(13)
C53 0.0193(15) 0.0155(12) 0.0217(15) 0.0011(11) 0.0095(11) 0.0035(11)
C52 0.0264(17) 0.0217(14) 0.0210(15) 0.0023(12) 0.0065(12) -0.0009(12)
C42 0.0182(15) 0.0174(12) 0.0204(15) 0.0031(11) 0.0049(11) -0.0045(12)
C41 0.0212(16) 0.0229(14) 0.0273(17) 0.0024(12) 0.0074(12) 0.0016(12)
C40 0.0181(16) 0.0346(16) 0.0282(17) 0.0006(14) 0.0017(12) -0.0071(13)
C39 0.0287(17) 0.0239(14) 0.0249(17) -0.0057(13) 0.0023(13) -0.0075(13)
C38 0.0274(17) 0.0182(13) 0.0265(16) -0.0014(12) 0.0095(12) 0.0031(12)
C37 0.0168(15) 0.0186(13) 0.0210(15) 0.0017(11) 0.0054(11) -0.0016(12)
C31 0.0196(15) 0.0211(13) 0.0171(15) -0.0025(11) 0.0073(11) 0.0011(12)
C32 0.0269(17) 0.0211(13) 0.0235(16) 0.0013(12) 0.0081(12) -0.0006(13)
C33 0.0279(17) 0.0250(14) 0.0216(16) 0.0031(12) 0.0070(12) 0.0075(13)
C34 0.0180(15) 0.0352(16) 0.0216(16) -0.0017(13) 0.0039(12) 0.0047(13)
C35 0.0216(16) 0.0250(14) 0.0228(15) -0.0014(12) 0.0075(12) -0.0036(12)
C36 0.0200(15) 0.0197(13) 0.0154(14) 0.0002(11) 0.0043(11) 0.0030(12)
C43 0.0211(15) 0.0206(13) 0.0159(14) 0.0000(11) 0.0065(11) 0.0002(12)
C44 0.0217(15) 0.0167(12) 0.0164(14) 0.0048(11) 0.0058(11) -0.0030(11)
C45 0.0238(16) 0.0206(13) 0.0194(15) -0.0033(12) 0.0045(12) -0.0031(12)
C46 0.0219(16) 0.0253(14) 0.0219(16) 0.0021(12) -0.0018(12) -0.0074(13)
C47 0.0147(15) 0.0210(13) 0.0258(16) 0.0021(12) 0.0039(11) -0.0005(12)
C48 0.0191(15) 0.0158(12) 0.0218(15) 0.0020(11) 0.0066(11) -0.0030(12)
C49 0.0187(16) 0.0231(13) 0.0331(18) 0.0033(13) 0.0093(13) 0.0030(12)
C50 0.0287(18) 0.0232(14) 0.0317(18) -0.0041(13) 0.0154(13) 0.0011(13)
C51 0.0284(17) 0.0186(13) 0.0227(16) -0.0024(12) 0.0114(12) -0.0038(12)
B1 0.0212(18) 0.0278(17) 0.0213(18) -0.0010(14) 0.0043(14) 0.0026(15)
B2 0.026(2) 0.0241(16) 0.0244(19) 0.0028(14) 0.0060(14) 0.0025(15)
B3 0.0226(19) 0.0320(18) 0.0268(19) 0.0021(15) 0.0073(14) -0.0039(15)
B4 0.0202(18) 0.0243(16) 0.0248(19) -0.0006(14) 0.0006(14) -0.0026(14)
N4 0.0247(14) 0.0201(11) 0.0236(13) 0.0024(10) 0.0068(10) -0.0006(10)
N3 0.0219(13) 0.0228(11) 0.0251(14) 0.0052(10) 0.0090(10) 0.0027(10)
N2 0.0179(13) 0.0203(11) 0.0198(13) 0.0015(10) 0.0056(9) -0.0034(10)
N1 0.0214(14) 0.0181(11) 0.0224(13) -0.0001(10) 0.0081(10) -0.0026(10)
N5 0.0227(14) 0.0189(11) 0.0230(13) 0.0039(10) 0.0074(10) 0.0041(11)
N6 0.0235(13) 0.0171(10) 0.0171(12) 0.0011(9) 0.0057(10) 0.0023(10)
N7 0.0193(13) 0.0206(11) 0.0185(13) -0.0024(10) 0.0034(10) -0.0012(10)
N8 0.0229(13) 0.0216(11) 0.0180(13) -0.0020(10) 0.0018(10) -0.0034(10)
N16 0.0178(12) 0.0183(11) 0.0184(12) 0.0021(9) 0.0005(9) -0.0018(10)
N15 0.0172(12) 0.0183(11) 0.0177(12) 0.0007(9) 0.0028(9) 0.0004(10)
N14 0.0190(13) 0.0179(10) 0.0172(12) 0.0009(9) 0.0053(9) 0.0007(10)
N13 0.0220(13) 0.0188(11) 0.0179(13) -0.0002(10) 0.0039(10) 0.0008(10)
N9 0.0155(13) 0.0183(11) 0.0194(12) -0.0009(10) 0.0060(9) -0.0036(10)
N10 0.0181(13) 0.0151(10) 0.0194(12) 0.0015(9) 0.0059(9) -0.0014(9)
N11 0.0186(13) 0.0187(11) 0.0206(13) -0.0014(10) 0.0036(10) 0.0001(10)
N12 0.0203(13) 0.0180(11) 0.0176(12) 0.0008(9) 0.0027(9) -0.0001(10)
F1 0.0274(10) 0.0353(9) 0.0408(11) 0.0111(8) 0.0150(8) 0.0017(8)
F2 0.0421(13) 0.0896(15) 0.0507(14) 0.0377(12) -0.0079(10) 0.0000(11)
F3 0.0311(11) 0.0288(9) 0.0570(13) 0.0014(8) 0.0130(8) -0.0018(8)
F4 0.0515(13) 0.0565(12) 0.0595(14) -0.0305(11) 0.0279(10) -0.0089(10)
F5 0.0531(13) 0.0265(8) 0.0523(13) 0.0098(8) 0.0274(9) 0.0122(8)
F6 0.0510(13) 0.0486(11) 0.0409(12) 0.0209(9) 0.0175(9) 0.0093(9)
F7 0.0448(13) 0.0659(13) 0.0447(13) -0.0269(10) -0.0021(9) 0.0013(10)
F8 0.0245(10) 0.0457(10) 0.0515(12) -0.0102(9) 0.0070(8) 0.0031(8)
F9 0.0402(11) 0.0272(8) 0.0397(11) 0.0039(8) 0.0008(8) -0.0082(8)
F10 0.0630(14) 0.0271(8) 0.0578(13) -0.0109(9) 0.0441(10) -0.0135(9)
F11 0.0458(13) 0.0784(14) 0.0559(14) -0.0231(12) -0.0110(10) 0.0266(12)
F12 0.0528(13) 0.0621(12) 0.0278(11) -0.0072(9) 0.0141(9) -0.0248(10)
F13 0.0221(10) 0.0423(10) 0.0645(14) 0.0160(9) -0.0008(9) 0.0007(8)
F14 0.0305(10) 0.0344(9) 0.0423(11) 0.0203(8) 0.0050(8) 0.0008(8)
F15 0.0746(16) 0.0617(12) 0.0294(11) -0.0134(10) 0.0085(10) -0.0030(11)
F16 0.0354(11) 0.0260(8) 0.0430(11) 0.0026(8) 0.0066(8) -0.0097(8)
Zn1 0.01975(18) 0.01847(16) 0.01618(17) 0.00084(13) 0.00319(13) 0.00010(13)
Zn2 0.01750(18) 0.01808(15) 0.01583(17) 0.00072(13) 0.00226(12) -0.00082(13)

loop_
_atom_type_symbol
_atom_type_description
_atom_type_scat_dispersion_real
_atom_type_scat_dispersion_imag
_atom_type_scat_source
C C 0.0033 0.0016 'International Tables Vol C Tables 4.2.6.8 and 6.1.1.4'
B B 0.0013 0.0007 'International Tables Vol C Tables 4.2.6.8 and 6.1.1.4'
N N 0.0061 0.0033 'International Tables Vol C Tables 4.2.6.8 and 6.1.1.4'
F F 0.0171 0.0103 'International Tables Vol C Tables 4.2.6.8 and 6.1.1.4'
Zn Zn 0.2839 1.4301 'International Tables Vol C Tables 4.2.6.8 and 6.1.1.4'
H H 0.0000 0.0000 'International Tables Vol C Tables 4.2.6.8 and 6.1.1.4'

loop_
_geom_angle_atom_site_label_1
_geom_angle_atom_site_label_2
_geom_angle_atom_site_label_3
_geom_angle
N4 C21 C20 111.0(3)
N4 C21 H1 124.5
C20 C21 H1 124.5
C19 C20 C21 105.7(3)
C19 C20 H2 127.2
C21 C20 H2 127.2
C20 C19 N3 107.3(3)
C20 C19 H3 126.3
N3 C19 H3 126.3
N2 C18 C17 123.3(3)
N2 C18 N3 113.5(2)
C17 C18 N3 123.2(3)
C16 C17 C18 116.8(3)
C16 C17 H5 121.6
C18 C17 H5 121.6
C17 C16 C15 120.7(3)
C17 C16 H6 119.7
C15 C16 H6 119.7
C16 C15 C14 118.7(3)
C16 C15 H7 120.6
C14 C15 H7 120.6
N2 C14 C15 120.7(3)
N2 C14 C13 116.1(2)
C15 C14 C13 123.2(3)
N1 C13 C14 112.0(2)
N1 C13 H9A 109.2
C14 C13 H9A 109.2
N1 C13 H9B 109.2
C14 C13 H9B 109.2
H9A C13 H9B 107.9
C5 C6 C1 120.3(2)
C5 C6 N1 118.0(2)
C1 C6 N1 121.7(2)
C4 C5 C6 120.2(3)
C4 C5 H11 119.9
C6 C5 H11 119.9
C3 C4 C5 120.3(3)
C3 C4 H12 119.9
C5 C4 H12 119.9
C4 C3 C2 119.2(3)
C4 C3 H13 120.4
C2 C3 H13 120.4
C3 C2 C1 121.9(3)
C3 C2 H14 119.1
C1 C2 H14 119.1
C2 C1 C6 118.1(2)
C2 C1 C7 118.2(2)
C6 C1 C7 123.6(2)
C8 C7 C12 117.6(2)
C8 C7 C1 117.9(2)
C12 C7 C1 124.5(2)
C9 C8 C7 121.7(3)
C9 C8 H17 119.2
C7 C8 H17 119.2
C10 C9 C8 119.4(3)
C10 C9 H18 120.3
C8 C9 H18 120.3
C11 C10 C9 120.1(3)
C11 C10 H19 120.0
C9 C10 H19 120.0
C10 C11 C12 121.2(3)
C10 C11 H20 119.4
C12 C11 H20 119.4
C11 C12 C7 119.9(2)
C11 C12 N5 119.3(2)
C7 C12 N5 120.8(2)
N5 C22 C23 113.0(2)
N5 C22 H22A 109.0
C23 C22 H22A 109.0
N5 C22 H22B 109.0
C23 C22 H22B 109.0
H22A C22 H22B 107.8
N6 C23 C24 120.2(3)
N6 C23 C22 117.0(2)
C24 C23 C22 122.7(3)
C25 C24 C23 119.5(3)
C25 C24 H24 120.2
C23 C24 H24 120.2
C24 C25 C26 120.4(3)
C24 C25 H25 119.8
C26 C25 H25 119.8
C25 C26 C27 116.4(3)
C25 C26 H26 121.8
C27 C26 H26 121.8
N6 C27 C26 123.1(3)
N6 C27 N7 114.1(2)
C26 C27 N7 122.7(3)
N7 C28 C29 107.3(2)
N7 C28 H28 126.3
C29 C28 H28 126.3
C28 C29 C30 105.3(2)
C28 C29 H29 127.4
C30 C29 H29 127.4
N8 C30 C29 111.9(2)
N8 C30 H30 124.1
C29 C30 H30 124.1
N16 C60 C59 111.1(2)
N16 C60 H31 124.4
C59 C60 H31 124.4
C58 C59 C60 105.5(2)
C58 C59 H32 127.2
C60 C59 H32 127.2
N15 C58 C59 107.2(2)
N15 C58 H33 126.4
C59 C58 H33 126.4
N14 C57 C56 123.5(2)
N14 C57 N15 113.9(2)
C56 C57 N15 122.6(2)
C55 C56 C57 116.6(3)
C55 C56 H35 121.7
C57 C56 H35 121.7
C56 C55 C54 120.4(2)
C56 C55 H36 119.8
C54 C55 H36 119.8
C53 C54 C55 119.2(3)
C53 C54 H37 120.4
C55 C54 H37 120.4
N14 C53 C54 120.7(2)
N14 C53 C52 116.9(2)
C54 C53 C52 122.4(2)
N13 C52 C53 113.0(2)
N13 C52 H39A 109.0
C53 C52 H39A 109.0
N13 C52 H39B 109.0
C53 C52 H39B 109.0
H39A C52 H39B 107.8
C41 C42 C37 120.4(2)
C41 C42 N13 118.7(2)
C37 C42 N13 120.9(2)
C40 C41 C42 120.3(3)
C40 C41 H41 119.9
C42 C41 H41 119.9
C39 C40 C41 120.1(3)
C39 C40 H42 119.9
C41 C40 H42 119.9
C38 C39 C40 119.5(3)
C38 C39 H43 120.3
C40 C39 H43 120.3
C39 C38 C37 121.8(3)
C39 C38 H44 119.1
C37 C38 H44 119.1
C38 C37 C42 117.9(2)
C38 C37 C31 119.3(2)
C42 C37 C31 122.7(2)
C36 C31 C32 117.3(2)
C36 C31 C37 125.2(2)
C32 C31 C37 117.4(2)
C33 C32 C31 122.2(3)
C33 C32 H47 118.9
C31 C32 H47 118.9
C32 C33 C34 119.0(3)
C32 C33 H48 120.5
C34 C33 H48 120.5
C35 C34 C33 120.1(3)
C35 C34 H49 120.0
C33 C34 H49 120.0
C34 C35 C36 120.7(3)
C34 C35 H50 119.6
C36 C35 H50 119.6
C35 C36 C31 120.5(2)
C35 C36 N9 117.8(2)
C31 C36 N9 121.7(2)
N9 C43 C44 113.2(2)
N9 C43 H52A 108.9
C44 C43 H52A 108.9
N9 C43 H52B 108.9
C44 C43 H52B 108.9
H52A C43 H52B 107.8
N10 C44 C45 120.8(2)
N10 C44 C43 116.7(2)
C45 C44 C43 122.5(2)
C46 C45 C44 118.6(3)
C46 C45 H54 120.7
C44 C45 H54 120.7
C45 C46 C47 120.8(2)
C45 C46 H55 119.6
C47 C46 H55 119.6
C46 C47 C48 116.8(3)
C46 C47 H56 121.6
C48 C47 H56 121.6
N10 C48 C47 122.8(3)
N10 C48 N11 114.0(2)
C47 C48 N11 123.2(2)
N11 C49 C50 107.0(2)
N11 C49 H58 126.5
C50 C49 H58 126.5
C49 C50 C51 105.3(2)
C49 C50 H59 127.4
C51 C50 H59 127.4
N12 C51 C50 111.9(2)
N12 C51 H60 124.1
C50 C51 H60 124.1
F2 B1 F4 112.2(3)
F2 B1 F3 109.0(2)
F4 B1 F3 107.8(3)
F2 B1 F1 110.0(3)
F4 B1 F1 109.0(2)
F3 B1 F1 108.8(2)
F6 B2 F5 108.9(3)
F6 B2 F8 110.9(2)
F5 B2 F8 111.1(2)
F6 B2 F7 109.9(3)
F5 B2 F7 109.1(2)
F8 B2 F7 107.0(3)
F11 B3 F12 111.3(3)
F11 B3 F10 109.7(3)
F12 B3 F10 108.9(2)
F11 B3 F9 109.6(2)
F12 B3 F9 109.8(2)
F10 B3 F9 107.5(3)
F15 B4 F16 109.3(3)
F15 B4 F13 111.3(2)
F16 B4 F13 109.9(2)
F15 B4 F14 109.4(2)
F16 B4 F14 109.4(2)
F13 B4 F14 107.5(3)
C21 N4 N3 105.4(2)
C21 N4 Zn1 141.0(2)
N3 N4 Zn1 113.51(16)
C19 N3 N4 110.5(2)
C19 N3 C18 130.8(2)
N4 N3 C18 118.3(2)
C18 N2 C14 119.8(2)
C18 N2 Zn1 119.03(18)
C14 N2 Zn1 121.01(18)
C6 N1 C13 116.7(2)
C6 N1 Zn1 113.08(17)
C13 N1 Zn1 113.06(16)
C6 N1 H1N 108.5(16)
C13 N1 H1N 106.5(17)
Zn1 N1 H1N 96.7(16)
C12 N5 C22 115.3(2)
C12 N5 Zn1 113.63(17)
C22 N5 Zn1 112.52(16)
C12 N5 H5N 108.4(17)
C22 N5 H5N 108.7(18)
Zn1 N5 H5N 96.4(17)
C27 N6 C23 120.2(2)
C27 N6 Zn1 119.17(17)
C23 N6 Zn1 120.56(18)
C28 N7 N8 110.6(2)
C28 N7 C27 130.7(2)
N8 N7 C27 118.7(2)
C30 N8 N7 105.0(2)
C30 N8 Zn1 142.29(18)
N7 N8 Zn1 112.76(16)
C60 N16 N15 105.3(2)
C60 N16 Zn2 141.71(18)
N15 N16 Zn2 112.74(15)
C58 N15 N16 110.9(2)
C58 N15 C57 130.5(2)
N16 N15 C57 118.5(2)
C57 N14 C53 119.5(2)
C57 N14 Zn2 118.86(17)
C53 N14 Zn2 121.63(17)
C42 N13 C52 115.22(19)
C42 N13 Zn2 116.40(17)
C52 N13 Zn2 112.38(15)
C42 N13 H13N 107.9(17)
C52 N13 H13N 105.4(17)
Zn2 N13 H13N 97.1(16)
C36 N9 C43 116.95(19)
C36 N9 Zn2 110.80(16)
C43 N9 Zn2 111.88(15)
C36 N9 H9N 109.5(17)
C43 N9 H9N 105.0(18)
Zn2 N9 H9N 101.4(17)
C48 N10 C44 120.1(2)
C48 N10 Zn2 118.28(17)
C44 N10 Zn2 120.88(17)
C49 N11 N12 111.1(2)
C49 N11 C48 130.0(2)
N12 N11 C48 118.8(2)
C51 N12 N11 104.8(2)
C51 N12 Zn2 142.86(19)
N11 N12 Zn2 111.99(16)
N6 Zn1 N2 172.62(8)
N6 Zn1 N4 111.21(8)
N2 Zn1 N4 75.16(8)
N6 Zn1 N8 75.16(8)
N2 Zn1 N8 108.79(8)
N4 Zn1 N8 93.22(8)
N6 Zn1 N1 98.00(8)
N2 Zn1 N1 75.94(8)
N4 Zn1 N1 150.60(8)
N8 Zn1 N1 91.03(8)
N6 Zn1 N5 76.71(8)
N2 Zn1 N5 99.34(8)
N4 Zn1 N5 95.42(9)
N8 Zn1 N5 151.83(8)
N1 Zn1 N5 94.40(8)
N10 Zn2 N14 164.20(8)
N10 Zn2 N16 119.48(8)
N14 Zn2 N16 75.62(8)
N10 Zn2 N12 75.77(8)
N14 Zn2 N12 108.97(8)
N16 Zn2 N12 95.73(8)
N10 Zn2 N9 76.94(8)
N14 Zn2 N9 98.47(8)
N16 Zn2 N9 93.96(8)
N12 Zn2 N9 152.39(8)
N10 Zn2 N13 89.19(8)
N14 Zn2 N13 75.80(8)
N16 Zn2 N13 151.33(8)
N12 Zn2 N13 91.34(8)
N9 Zn2 N13 92.43(8)

loop_
_geom_bond_atom_site_label_1
_geom_bond_atom_site_label_2
_geom_bond_distance
C21 N4 1.319(3)
C21 C20 1.402(4)
C21 H1 0.9300
C20 C19 1.358(4)
C20 H2 0.9300
C19 N3 1.358(3)
C19 H3 0.9300
C18 N2 1.325(3)
C18 C17 1.385(4)
C18 N3 1.408(3)
C17 C16 1.377(4)
C17 H5 0.9300
C16 C15 1.384(4)
C16 H6 0.9300
C15 C14 1.385(4)
C15 H7 0.9300
C14 N2 1.340(3)
C14 C13 1.504(4)
C13 N1 1.485(3)
C13 H9A 0.9700
C13 H9B 0.9700
C6 C5 1.390(4)
C6 C1 1.399(4)
C6 N1 1.441(3)
C5 C4 1.387(4)
C5 H11 0.9300
C4 C3 1.380(4)
C4 H12 0.9300
C3 C2 1.384(4)
C3 H13 0.9300
C2 C1 1.393(4)
C2 H14 0.9300
C1 C7 1.501(4)
C7 C8 1.404(4)
C7 C12 1.408(4)
C8 C9 1.385(4)
C8 H17 0.9300
C9 C10 1.382(4)
C9 H18 0.9300
C10 C11 1.373(4)
C10 H19 0.9300
C11 C12 1.388(4)
C11 H20 0.9300
C12 N5 1.444(3)
C22 N5 1.486(3)
C22 C23 1.497(4)
C22 H22A 0.9700
C22 H22B 0.9700
C23 N6 1.342(3)
C23 C24 1.387(4)
C24 C25 1.374(4)
C24 H24 0.9300
C25 C26 1.391(4)
C25 H25 0.9300
C26 C27 1.393(4)
C26 H26 0.9300
C27 N6 1.324(3)
C27 N7 1.400(3)
C28 N7 1.358(3)
C28 C29 1.361(4)
C28 H28 0.9300
C29 C30 1.388(4)
C29 H29 0.9300
C30 N8 1.319(3)
C30 H30 0.9300
C60 N16 1.320(3)
C60 C59 1.406(4)
C60 H31 0.9300
C59 C58 1.361(4)
C59 H32 0.9300
C58 N15 1.357(3)
C58 H33 0.9300
C57 N14 1.329(3)
C57 C56 1.386(4)
C57 N15 1.412(3)
C56 C55 1.381(4)
C56 H35 0.9300
C55 C54 1.382(4)
C55 H36 0.9300
C54 C53 1.381(4)
C54 H37 0.9300
C53 N14 1.343(3)
C53 C52 1.499(3)
C52 N13 1.482(3)
C52 H39A 0.9700
C52 H39B 0.9700
C42 C41 1.388(4)
C42 C37 1.400(4)
C42 N13 1.447(3)
C41 C40 1.383(4)
C41 H41 0.9300
C40 C39 1.381(4)
C40 H42 0.9300
C39 C38 1.380(4)
C39 H43 0.9300
C38 C37 1.394(4)
C38 H44 0.9300
C37 C31 1.497(4)
C31 C36 1.400(4)
C31 C32 1.404(4)
C32 C33 1.386(4)
C32 H47 0.9300
C33 C34 1.387(4)
C33 H48 0.9300
C34 C35 1.380(4)
C34 H49 0.9300
C35 C36 1.391(4)
C35 H50 0.9300
C36 N9 1.438(3)
C43 N9 1.493(3)
C43 C44 1.499(4)
C43 H52A 0.9700
C43 H52B 0.9700
C44 N10 1.337(3)
C44 C45 1.387(4)
C45 C46 1.382(4)
C45 H54 0.9300
C46 C47 1.385(4)
C46 H55 0.9300
C47 C48 1.386(4)
C47 H56 0.9300
C48 N10 1.334(3)
C48 N11 1.403(3)
C49 N11 1.357(3)
C49 C50 1.363(4)
C49 H58 0.9300
C50 C51 1.395(4)
C50 H59 0.9300
C51 N12 1.318(3)
C51 H60 0.9300
B1 F2 1.363(4)
B1 F4 1.364(4)
B1 F3 1.397(3)
B1 F1 1.412(4)
B2 F6 1.369(4)
B2 F5 1.383(3)
B2 F8 1.387(4)
B2 F7 1.390(4)
B3 F11 1.362(4)
B3 F12 1.387(4)
B3 F10 1.392(4)
B3 F9 1.404(4)
B4 F15 1.370(4)
B4 F16 1.383(3)
B4 F13 1.391(4)
B4 F14 1.392(3)
N4 N3 1.372(3)
N4 Zn1 2.138(2)
N2 Zn1 2.112(2)
N1 Zn1 2.233(2)
N1 H1N 0.915(17)
N5 Zn1 2.239(2)
N5 H5N 0.885(17)
N6 Zn1 2.099(2)
N7 N8 1.368(3)
N8 Zn1 2.162(2)
N16 N15 1.371(3)
N16 Zn2 2.151(2)
N14 Zn2 2.100(2)
N13 Zn2 2.279(2)
N13 H13N 0.890(17)
N9 Zn2 2.242(2)
N9 H9N 0.868(16)
N10 Zn2 2.089(2)
N11 N12 1.369(3)
N12 Zn2 2.155(2)

loop_
_geom_torsion_atom_site_label_1
_geom_torsion_atom_site_label_2
_geom_torsion_atom_site_label_3
_geom_torsion_atom_site_label_4
_geom_torsion
N4 C21 C20 C19 -0.3(3)
C21 C20 C19 N3 0.0(3)
N2 C18 C17 C16 1.2(4)
N3 C18 C17 C16 -179.0(2)
C18 C17 C16 C15 -0.6(4)
C17 C16 C15 C14 -0.8(4)
C16 C15 C14 N2 1.8(4)
C16 C15 C14 C13 -176.7(3)
N2 C14 C13 N1 13.9(3)
C15 C14 C13 N1 -167.5(3)
C1 C6 C5 C4 0.2(4)
N1 C6 C5 C4 -177.6(2)
C6 C5 C4 C3 -1.5(4)
C5 C4 C3 C2 0.9(4)
C4 C3 C2 C1 0.9(4)
C3 C2 C1 C6 -2.1(4)
C3 C2 C1 C7 -178.8(2)
C5 C6 C1 C2 1.6(4)
N1 C6 C1 C2 179.3(2)
C5 C6 C1 C7 178.0(2)
N1 C6 C1 C7 -4.3(4)
C2 C1 C7 C8 63.0(3)
C6 C1 C7 C8 -113.4(3)
C2 C1 C7 C12 -117.1(3)
C6 C1 C7 C12 66.5(4)
C12 C7 C8 C9 -3.0(4)
C1 C7 C8 C9 176.9(2)
C7 C8 C9 C10 -0.7(4)
C8 C9 C10 C11 3.2(4)
C9 C10 C11 C12 -2.1(4)
C10 C11 C12 C7 -1.7(4)
C10 C11 C12 N5 179.2(3)
C8 C7 C12 C11 4.2(4)
C1 C7 C12 C11 -175.8(2)
C8 C7 C12 N5 -176.8(2)
C1 C7 C12 N5 3.2(4)
N5 C22 C23 N6 2.4(3)
N5 C22 C23 C24 -177.3(2)
N6 C23 C24 C25 1.0(4)
C22 C23 C24 C25 -179.2(2)
C23 C24 C25 C26 0.2(4)
C24 C25 C26 C27 -0.8(4)
C25 C26 C27 N6 0.3(4)
C25 C26 C27 N7 179.3(2)
N7 C28 C29 C30 0.4(3)
C28 C29 C30 N8 -0.3(3)
N16 C60 C59 C58 -0.2(3)
C60 C59 C58 N15 0.3(3)
N14 C57 C56 C55 -0.2(4)
N15 C57 C56 C55 179.6(2)
C57 C56 C55 C54 0.1(4)
C56 C55 C54 C53 -1.0(4)
C55 C54 C53 N14 2.0(4)
C55 C54 C53 C52 -177.1(2)
N14 C53 C52 N13 5.5(3)
C54 C53 C52 N13 -175.3(2)
C37 C42 C41 C40 -1.6(4)
N13 C42 C41 C40 178.9(2)
C42 C41 C40 C39 0.2(4)
C41 C40 C39 C38 0.3(4)
C40 C39 C38 C37 0.6(4)
C39 C38 C37 C42 -1.9(4)
C39 C38 C37 C31 -178.0(2)
C41 C42 C37 C38 2.4(4)
N13 C42 C37 C38 -178.1(2)
C41 C42 C37 C31 178.3(2)
N13 C42 C37 C31 -2.2(4)
C38 C37 C31 C36 -119.3(3)
C42 C37 C31 C36 64.9(4)
C38 C37 C31 C32 62.7(3)
C42 C37 C31 C32 -113.2(3)
C36 C31 C32 C33 -4.1(4)
C37 C31 C32 C33 174.2(2)
C31 C32 C33 C34 0.2(4)
C32 C33 C34 C35 2.7(4)
C33 C34 C35 C36 -1.6(4)
C34 C35 C36 C31 -2.4(4)
C34 C35 C36 N9 -179.6(2)
C32 C31 C36 C35 5.1(4)
C37 C31 C36 C35 -173.0(2)
C32 C31 C36 N9 -177.9(2)
C37 C31 C36 N9 4.1(4)
N9 C43 C44 N10 -6.3(3)
N9 C43 C44 C45 174.8(2)
N10 C44 C45 C46 1.5(4)
C43 C44 C45 C46 -179.7(2)
C44 C45 C46 C47 0.4(4)
C45 C46 C47 C48 -0.7(4)
C46 C47 C48 N10 -0.8(4)
C46 C47 C48 N11 179.5(2)
N11 C49 C50 C51 0.7(3)
C49 C50 C51 N12 -0.7(3)
C20 C21 N4 N3 0.4(3)
C20 C21 N4 Zn1 176.8(2)
C20 C19 N3 N4 0.2(3)
C20 C19 N3 C18 173.8(3)
C21 N4 N3 C19 -0.4(3)
Zn1 N4 N3 C19 -177.93(17)
C21 N4 N3 C18 -174.8(2)
Zn1 N4 N3 C18 7.6(3)
N2 C18 N3 C19 179.4(3)
C17 C18 N3 C19 -0.4(5)
N2 C18 N3 N4 -7.5(3)
C17 C18 N3 N4 172.7(2)
C17 C18 N2 C14 -0.2(4)
N3 C18 N2 C14 179.9(2)
C17 C18 N2 Zn1 -176.5(2)
N3 C18 N2 Zn1 3.6(3)
C15 C14 N2 C18 -1.3(4)
C13 C14 N2 C18 177.3(2)
C15 C14 N2 Zn1 174.9(2)
C13 C14 N2 Zn1 -6.5(3)
C5 C6 N1 C13 -119.4(3)
C1 C6 N1 C13 62.8(3)
C5 C6 N1 Zn1 106.9(2)
C1 C6 N1 Zn1 -70.9(3)
C14 C13 N1 C6 -148.2(2)
C14 C13 N1 Zn1 -14.6(3)
C11 C12 N5 C22 -121.7(3)
C7 C12 N5 C22 59.3(3)
C11 C12 N5 Zn1 106.3(2)
C7 C12 N5 Zn1 -72.7(3)
C23 C22 N5 C12 -136.8(2)
C23 C22 N5 Zn1 -4.3(3)
C26 C27 N6 C23 0.9(4)
N7 C27 N6 C23 -178.2(2)
C26 C27 N6 Zn1 178.7(2)
N7 C27 N6 Zn1 -0.3(3)
C24 C23 N6 C27 -1.6(4)
C22 C23 N6 C27 178.7(2)
C24 C23 N6 Zn1 -179.40(19)
C22 C23 N6 Zn1 0.9(3)
C29 C28 N7 N8 -0.4(3)
C29 C28 N7 C27 176.9(3)
N6 C27 N7 C28 -178.6(2)
C26 C27 N7 C28 2.3(4)
N6 C27 N7 N8 -1.4(3)
C26 C27 N7 N8 179.5(2)
C29 C30 N8 N7 0.0(3)
C29 C30 N8 Zn1 -179.8(2)
C28 N7 N8 C30 0.3(3)
C27 N7 N8 C30 -177.4(2)
C28 N7 N8 Zn1 -179.89(16)
C27 N7 N8 Zn1 2.4(3)
C59 C60 N16 N15 0.0(3)
C59 C60 N16 Zn2 172.8(2)
C59 C58 N15 N16 -0.2(3)
C59 C58 N15 C57 177.0(3)
C60 N16 N15 C58 0.1(3)
Zn2 N16 N15 C58 -175.00(16)
C60 N16 N15 C57 -177.5(2)
Zn2 N16 N15 C57 7.4(3)
N14 C57 N15 C58 177.2(2)
C56 C57 N15 C58 -2.6(4)
N14 C57 N15 N16 -5.8(3)
C56 C57 N15 N16 174.4(2)
C56 C57 N14 C53 1.2(4)
N15 C57 N14 C53 -178.6(2)
C56 C57 N14 Zn2 -179.1(2)
N15 C57 N14 Zn2 1.1(3)
C54 C53 N14 C57 -2.1(4)
C52 C53 N14 C57 177.1(2)
C54 C53 N14 Zn2 178.24(19)
C52 C53 N14 Zn2 -2.6(3)
C41 C42 N13 C52 -115.7(3)
C37 C42 N13 C52 64.8(3)
C41 C42 N13 Zn2 109.6(2)
C37 C42 N13 Zn2 -69.9(3)
C53 C52 N13 C42 -142.1(2)
C53 C52 N13 Zn2 -5.6(3)
C35 C36 N9 C43 -130.8(3)
C31 C36 N9 C43 52.1(3)
C35 C36 N9 Zn2 99.4(2)
C31 C36 N9 Zn2 -77.7(3)
C44 C43 N9 C36 -127.1(2)
C44 C43 N9 Zn2 2.2(3)
C47 C48 N10 C44 2.7(4)
N11 C48 N10 C44 -177.6(2)
C47 C48 N10 Zn2 173.1(2)
N11 C48 N10 Zn2 -7.1(3)
C45 C44 N10 C48 -3.0(4)
C43 C44 N10 C48 178.1(2)
C45 C44 N10 Zn2 -173.20(19)
C43 C44 N10 Zn2 7.9(3)
C50 C49 N11 N12 -0.6(3)
C50 C49 N11 C48 176.1(3)
N10 C48 N11 C49 -177.8(2)
C47 C48 N11 C49 2.0(4)
N10 C48 N11 N12 -1.3(3)
C47 C48 N11 N12 178.4(2)
C50 C51 N12 N11 0.3(3)
C50 C51 N12 Zn2 172.0(2)
C49 N11 N12 C51 0.1(3)
C48 N11 N12 C51 -177.0(2)
C49 N11 N12 Zn2 -174.46(16)
C48 N11 N12 Zn2 8.5(3)
C27 N6 Zn1 N2 -122.1(6)
C23 N6 Zn1 N2 55.8(8)
C27 N6 Zn1 N4 88.9(2)
C23 N6 Zn1 N4 -93.2(2)
C27 N6 Zn1 N8 1.22(18)
C23 N6 Zn1 N8 179.1(2)
C27 N6 Zn1 N1 -87.73(19)
C23 N6 Zn1 N1 90.1(2)
C27 N6 Zn1 N5 179.6(2)
C23 N6 Zn1 N5 -2.52(19)
C18 N2 Zn1 N6 -150.0(6)
C14 N2 Zn1 N6 33.7(8)
C18 N2 Zn1 N4 0.23(19)
C14 N2 Zn1 N4 -176.0(2)
C18 N2 Zn1 N8 88.6(2)
C14 N2 Zn1 N8 -87.7(2)
C18 N2 Zn1 N1 174.8(2)
C14 N2 Zn1 N1 -1.44(19)
C18 N2 Zn1 N5 -92.9(2)
C14 N2 Zn1 N5 90.8(2)
C21 N4 Zn1 N6 -4.2(3)
N3 N4 Zn1 N6 171.97(16)
C21 N4 Zn1 N2 179.7(3)
N3 N4 Zn1 N2 -4.11(17)
C21 N4 Zn1 N8 71.1(3)
N3 N4 Zn1 N8 -112.70(18)
C21 N4 Zn1 N1 168.9(3)
N3 N4 Zn1 N1 -14.8(3)
C21 N4 Zn1 N5 -82.1(3)
N3 N4 Zn1 N5 94.15(18)
C30 N8 Zn1 N6 177.9(3)
N7 N8 Zn1 N6 -1.85(16)
C30 N8 Zn1 N2 -8.6(3)
N7 N8 Zn1 N2 171.64(16)
C30 N8 Zn1 N4 66.8(3)
N7 N8 Zn1 N4 -112.95(17)
C30 N8 Zn1 N1 -84.1(3)
N7 N8 Zn1 N1 96.15(17)
C30 N8 Zn1 N5 174.6(3)
N7 N8 Zn1 N5 -5.2(3)
C6 N1 Zn1 N6 -31.41(18)
C13 N1 Zn1 N6 -166.78(18)
C6 N1 Zn1 N2 144.31(18)
C13 N1 Zn1 N2 8.94(17)
C6 N1 Zn1 N4 155.01(17)
C13 N1 Zn1 N4 19.6(3)
C6 N1 Zn1 N8 -106.56(18)
C13 N1 Zn1 N8 118.06(18)
C6 N1 Zn1 N5 45.77(18)
C13 N1 Zn1 N5 -89.60(18)
C12 N5 Zn1 N6 136.94(18)
C22 N5 Zn1 N6 3.60(17)
C12 N5 Zn1 N2 -36.70(18)
C22 N5 Zn1 N2 -170.05(18)
C12 N5 Zn1 N4 -112.51(17)
C22 N5 Zn1 N4 114.14(18)
C12 N5 Zn1 N8 140.22(18)
C22 N5 Zn1 N8 6.9(3)
C12 N5 Zn1 N1 39.74(18)
C22 N5 Zn1 N1 -93.60(18)
C48 N10 Zn2 N14 -100.8(3)
C44 N10 Zn2 N14 69.7(4)
C48 N10 Zn2 N16 97.44(19)
C44 N10 Zn2 N16 -92.14(19)
C48 N10 Zn2 N12 8.87(17)
C44 N10 Zn2 N12 179.3(2)
C48 N10 Zn2 N9 -175.41(19)
C44 N10 Zn2 N9 -4.99(18)
C48 N10 Zn2 N13 -82.72(18)
C44 N10 Zn2 N13 87.70(19)
C57 N14 Zn2 N10 -161.6(3)
C53 N14 Zn2 N10 18.1(4)
C57 N14 Zn2 N16 2.12(18)
C53 N14 Zn2 N16 -178.2(2)
C57 N14 Zn2 N12 93.3(2)
C53 N14 Zn2 N12 -87.0(2)
C57 N14 Zn2 N9 -89.83(19)
C53 N14 Zn2 N9 89.9(2)
C57 N14 Zn2 N13 179.8(2)
C53 N14 Zn2 N13 -0.50(19)
C60 N16 Zn2 N10 -2.4(3)
N15 N16 Zn2 N10 170.04(16)
C60 N16 Zn2 N14 -177.3(3)
N15 N16 Zn2 N14 -4.92(16)
C60 N16 Zn2 N12 74.5(3)
N15 N16 Zn2 N12 -113.07(17)
C60 N16 Zn2 N9 -79.6(3)
N15 N16 Zn2 N9 92.82(17)
C60 N16 Zn2 N13 178.0(3)
N15 N16 Zn2 N13 -9.6(3)
C51 N12 Zn2 N10 179.9(3)
N11 N12 Zn2 N10 -8.79(16)
C51 N12 Zn2 N14 -15.8(3)
N11 N12 Zn2 N14 155.47(16)
C51 N12 Zn2 N16 60.9(3)
N11 N12 Zn2 N16 -127.79(16)
C51 N12 Zn2 N9 170.9(3)
N11 N12 Zn2 N9 -17.8(3)
C51 N12 Zn2 N13 -91.3(3)
N11 N12 Zn2 N13 80.03(17)
C36 N9 Zn2 N10 133.56(17)
C43 N9 Zn2 N10 1.11(16)
C36 N9 Zn2 N14 -31.04(17)
C43 N9 Zn2 N14 -163.50(17)
C36 N9 Zn2 N16 -107.08(16)
C43 N9 Zn2 N16 120.47(17)
C36 N9 Zn2 N12 142.53(18)
C43 N9 Zn2 N12 10.1(3)
C36 N9 Zn2 N13 44.95(17)
C43 N9 Zn2 N13 -87.50(17)
C42 N13 Zn2 N10 -35.63(18)
C52 N13 Zn2 N10 -171.59(18)
C42 N13 Zn2 N14 139.39(19)
C52 N13 Zn2 N14 3.42(17)
C42 N13 Zn2 N16 144.08(18)
C52 N13 Zn2 N16 8.1(3)
C42 N13 Zn2 N12 -111.38(18)
C52 N13 Zn2 N12 112.66(18)
C42 N13 Zn2 N9 41.26(18)
C52 N13 Zn2 N9 -94.70(18)
